data_7200514
loop_
_publ_author_name
'Velauthamurty, Kuhamoorthy'
'Higgins, Simon J.'
'Rajapakse, R. M. Gamini'
'Bacsa, John'
'van Zalinge, Harm'
'Nichols, Richard J.'
'Haiss, Wolfgang'

_publ_section_title
;
 Synthesis and characterization of monomeric and polymeric Pd(II) and
 Pt(II) complexes of 3,4-ethylenedioxythiophene-functionalized
 phosphine ligands
;
_journal_issue 13
_journal_name_full 'Journal of Materials Chemistry'
_journal_page_first 1850
_journal_paper_doi 10.1039/b817210b
_journal_volume 19
_journal_year 2009
_chemical_formula_moiety 'C36 H30 Cl2 O4 P2 Pt S2, (C4 H10 O)'
_chemical_formula_sum 'C40 H40 Cl2 O5 P2 Pt S2'
_chemical_formula_weight 992.77
_chemical_name_systematic
;
?
;
_space_group_IT_number 2
_symmetry_cell_setting triclinic
_symmetry_Int_Tables_number 2
_symmetry_space_group_name_Hall '-P 1'
_symmetry_space_group_name_H-M 'P -1'
_atom_sites_solution_hydrogens geom
_atom_sites_solution_primary direct
_atom_sites_solution_secondary difmap
_audit_creation_method SHELXL-97
_cell_angle_alpha 72.370(4)
_cell_angle_beta 89.055(5)
_cell_angle_gamma 66.038(5)
_cell_formula_units_Z 2
_cell_length_a 11.379(2)
_cell_length_b 12.109(2)
_cell_length_c 15.524(3)
_cell_measurement_reflns_used 343
_cell_measurement_temperature 100
_cell_measurement_theta_max 13.74
_cell_measurement_theta_min 2.27
_cell_volume 1848.9(6)
_computing_cell_refinement 'SAINT v6.45a (Bruker, 2005)'
_computing_data_collection 'SMART v.5.632 (Bruker, 2005)'
_computing_data_reduction 'SAINT v6.45a (Bruker, 2005)'
_computing_molecular_graphics 'X-Seed (Barbour, 2001)'
_computing_publication_material 'PLATON (Spek, 2003)'
_computing_structure_refinement 'SHELXL-97 (Sheldrick, 1997)'
_computing_structure_solution 'SHELXS-97 (Sheldrick, 1990)'
_diffrn_ambient_temperature 100(2)
_diffrn_measured_fraction_theta_full 0.956
_diffrn_measured_fraction_theta_max 0.956
_diffrn_radiation_monochromator graphite
_diffrn_radiation_source 'fine-focus sealed tube'
_diffrn_radiation_type MoK\a
_diffrn_radiation_wavelength 0.71073
_diffrn_reflns_av_R_equivalents 0.0326
_diffrn_reflns_av_sigmaI/netI 0.0719
_diffrn_reflns_limit_h_max 14
_diffrn_reflns_limit_h_min -14
_diffrn_reflns_limit_k_max 15
_diffrn_reflns_limit_k_min -10
_diffrn_reflns_limit_l_max 19
_diffrn_reflns_limit_l_min -19
_diffrn_reflns_number 100003
_diffrn_reflns_theta_full 26.02
_diffrn_reflns_theta_max 26.02
_diffrn_reflns_theta_min 1.39
_exptl_absorpt_coefficient_mu 4.068
_exptl_absorpt_correction_T_max 0.9605
_exptl_absorpt_correction_T_min 0.6865
_exptl_absorpt_correction_type multi-scan
_exptl_absorpt_process_details 'SADABS V2008-1 (Bruker, 2008)'
_exptl_crystal_colour colourless
_exptl_crystal_density_diffrn 1.733
_exptl_crystal_density_method 'not measured'
_exptl_crystal_description prism
_exptl_crystal_F_000 988
_exptl_crystal_size_max 0.10
_exptl_crystal_size_mid 0.05
_exptl_crystal_size_min 0.01
_refine_diff_density_max 2.348
_refine_diff_density_min -1.082
_refine_diff_density_rms 0.147
_refine_ls_extinction_method none
_refine_ls_goodness_of_fit_ref 0.916
_refine_ls_hydrogen_treatment constr
_refine_ls_matrix_type full
_refine_ls_number_parameters 426
_refine_ls_number_reflns 7165
_refine_ls_number_restraints 8
_refine_ls_restrained_S_all 0.916
_refine_ls_R_factor_all 0.0623
_refine_ls_R_factor_gt 0.0403
_refine_ls_shift/su_max 0.007
_refine_ls_shift/su_mean 0.000
_refine_ls_structure_factor_coef Fsqd
_refine_ls_weighting_details 'calc w=1/[\s^2^(Fo^2^)+(0.0534P)^2^+0.0000P] where P=(Fo^2^+2Fc^2^)/3'
_refine_ls_weighting_scheme calc
_refine_ls_wR_factor_gt 0.0901
_refine_ls_wR_factor_ref 0.0955
_reflns_number_gt 4981
_reflns_number_total 6965
_reflns_threshold_expression >2sigma(I)
_cod_data_source_file b817210b.txt
_cod_data_source_block kugpt30s
_cod_depositor_comments
;
The following automatic conversions were performed:
'_symmetry_cell_setting' value 'Triclinic' changed to 'triclinic'
according to '/home/saulius/struct/CIF-dictionaries/cif_core.dic'
dictionary named 'cif_core.dic' version 2.4.1 from 2010-06-29.

Automatic conversion script
Id: cif_fix_enum 1527 2010-12-29 10:47:43Z saulius 
;
_cod_database_code 7200514

loop_
_symmetry_equiv_pos_as_xyz
'x, y, z'
'-x, -y, -z'

loop_
_atom_site_aniso_label
_atom_site_aniso_U_11
_atom_site_aniso_U_22
_atom_site_aniso_U_33
_atom_site_aniso_U_23
_atom_site_aniso_U_13
_atom_site_aniso_U_12
Pt1 0.0219(2) 0.0140(2) 0.0178(2) -0.0026(1) 0.0027(1) -0.0039(1)
Cl1 0.0293(8) 0.0193(7) 0.0276(7) -0.0058(6) 0.0000(6) -0.0081(6)
S1 0.0256(8) 0.0357(9) 0.0283(8) -0.0075(7) 0.0081(6) -0.0044(7)
P1 0.0222(8) 0.0151(7) 0.0196(7) -0.0024(6) 0.0048(6) -0.0037(6)
O1 0.031(3) 0.030(2) 0.036(2) 0.012(2) 0.017(2) 0.002(2)
O2 0.032(2) 0.035(2) 0.028(2) 0.0006(19) 0.0155(19) -0.011(2)
C1 0.023(3) 0.019(3) 0.026(3) -0.004(2) 0.002(2) -0.006(2)
C2 0.023(3) 0.047(4) 0.026(3) -0.008(3) 0.009(3) -0.005(3)
C3 0.037(4) 0.035(3) 0.026(3) -0.013(3) 0.013(3) -0.018(3)
C4 0.032(4) 0.038(4) 0.047(4) 0.000(3) 0.010(3) -0.003(3)
C6 0.026(3) 0.022(3) 0.030(3) -0.007(2) 0.010(3) -0.011(3)
C7 0.021(3) 0.020(3) 0.030(3) -0.010(2) 0.006(2) -0.008(2)
C8 0.036(4) 0.025(3) 0.037(4) -0.007(3) 0.010(3) -0.014(3)
C9 0.046(4) 0.018(3) 0.048(4) -0.005(3) 0.008(3) -0.007(3)
C10 0.033(4) 0.034(4) 0.056(4) -0.030(3) 0.011(3) -0.011(3)
C11 0.034(4) 0.033(3) 0.026(3) -0.008(3) 0.012(3) -0.013(3)
C12 0.030(3) 0.018(3) 0.024(3) -0.004(2) 0.004(2) -0.005(3)
C13 0.023(3) 0.010(3) 0.020(3) -0.002(2) -0.001(2) 0.002(2)
C14 0.035(4) 0.030(3) 0.026(3) -0.011(3) 0.008(3) -0.011(3)
C15 0.044(4) 0.029(3) 0.022(3) -0.009(3) 0.002(3) -0.015(3)
C16 0.025(3) 0.022(3) 0.034(3) -0.004(3) -0.005(3) -0.010(3)
C17 0.033(3) 0.020(3) 0.026(3) -0.002(2) 0.006(3) -0.007(3)
C18 0.027(3) 0.014(3) 0.024(3) -0.002(2) 0.002(2) -0.006(2)
Pt2 0.0229(2) 0.0191(2) 0.0174(2) -0.0019(1) 0.0050(1) -0.0057(1)
Cl2 0.0335(8) 0.0218(7) 0.0247(7) -0.0062(6) 0.0083(6) -0.0081(6)
S2 0.0314(9) 0.0312(9) 0.0335(9) -0.0027(7) -0.0002(7) -0.0039(7)
P2 0.0232(8) 0.0216(8) 0.0192(7) -0.0028(6) 0.0059(6) -0.0067(6)
O3 0.028(3) 0.074(4) 0.037(3) -0.020(3) 0.009(2) -0.016(2)
O4 0.033(2) 0.049(3) 0.023(2) -0.0013(19) 0.0073(18) -0.022(2)
C19 0.029(3) 0.029(3) 0.023(3) -0.006(3) 0.003(3) -0.006(3)
C20 0.027(4) 0.036(4) 0.043(4) -0.016(3) 0.001(3) 0.001(3)
C21 0.025(3) 0.047(4) 0.034(4) -0.019(3) 0.003(3) -0.008(3)
C22 0.041(5) 0.055(5) 0.108(7) -0.024(5) 0.030(5) -0.018(4)
C24 0.027(3) 0.034(4) 0.024(3) -0.009(3) 0.006(3) -0.006(3)
C25 0.025(3) 0.027(3) 0.032(3) -0.006(3) 0.010(3) -0.007(3)
C26 0.025(3) 0.022(3) 0.038(4) -0.003(3) -0.004(3) -0.006(3)
C27 0.046(4) 0.035(4) 0.043(4) -0.011(3) -0.002(3) -0.016(3)
C28 0.041(4) 0.021(3) 0.062(5) -0.008(3) 0.000(4) -0.013(3)
C29 0.034(4) 0.018(3) 0.046(4) 0.003(3) 0.005(3) -0.003(3)
C30 0.025(3) 0.026(3) 0.025(3) 0.001(3) 0.004(2) -0.002(3)
C31 0.033(3) 0.023(3) 0.020(3) -0.001(2) 0.005(3) -0.008(3)
C32 0.026(3) 0.030(3) 0.033(3) -0.008(3) 0.009(3) -0.011(3)
C33 0.036(4) 0.023(3) 0.029(3) 0.001(3) -0.002(3) -0.012(3)
C34 0.045(4) 0.024(3) 0.020(3) 0.001(3) -0.007(3) -0.016(3)
C35 0.041(4) 0.024(3) 0.029(3) -0.007(3) 0.010(3) -0.009(3)
C36 0.027(3) 0.031(3) 0.022(3) -0.003(3) 0.005(2) -0.007(3)

loop_
_atom_site_label
_atom_site_type_symbol
_atom_site_thermal_displace_type
_atom_site_fract_x
_atom_site_fract_y
_atom_site_fract_z
_atom_site_occupancy
_atom_site_U_iso_or_equiv
_atom_site_calc_flag
_atom_site_refinement_flags
Pt1 Pt Uani 0.00000 0.00000 0.50000 1.000 0.0198(1) . .
Cl1 Cl Uani -0.10790(14) -0.09939(13) 0.45130(9) 1.000 0.0265(4) . .
S1 S Uani 0.10728(15) 0.15748(16) 0.31877(10) 1.000 0.0336(5) . .
P1 P Uani -0.13985(14) 0.19929(13) 0.40439(9) 1.000 0.0212(4) . .
O1 O Uani -0.2187(4) 0.4416(4) 0.2097(3) 1.000 0.0432(14) . .
O2 O Uani -0.0171(4) 0.4404(4) 0.0942(3) 1.000 0.0356(12) . .
C1 C Uani -0.0559(5) 0.2544(5) 0.3151(4) 1.000 0.0245(17) . .
C2 C Uani 0.1174(6) 0.2486(6) 0.2139(4) 1.000 0.0364(19) . .
C3 C Uani 0.0038(6) 0.3488(6) 0.1762(4) 1.000 0.0310(19) . .
C4 C Uani -0.1531(5) 0.5108(6) 0.0586(4) 1.000 0.047(2) . .
C5B C Uiso -0.2224(10) 0.5531(6) 0.1352(5) 0.671(16) 0.030(2) . .
C6 C Uani -0.0967(6) 0.3528(5) 0.2348(4) 1.000 0.0261(17) . .
C7 C Uani -0.2136(5) 0.3180(5) 0.4623(4) 1.000 0.0235(17) . .
C8 C Uani -0.2648(6) 0.4462(6) 0.4152(4) 1.000 0.033(2) . .
C9 C Uani -0.3341(7) 0.5321(6) 0.4608(5) 1.000 0.041(2) . .
C10 C Uani -0.3484(6) 0.4894(6) 0.5504(5) 1.000 0.038(2) . .
C11 C Uani -0.2963(6) 0.3580(6) 0.5974(4) 1.000 0.0319(19) . .
C12 C Uani -0.2286(6) 0.2733(5) 0.5532(4) 1.000 0.0265(17) . .
C13 C Uani -0.2809(5) 0.2061(5) 0.3468(3) 1.000 0.0214(17) . .
C14 C Uani -0.2776(6) 0.1890(6) 0.2618(4) 1.000 0.0308(19) . .
C15 C Uani -0.3825(6) 0.1862(6) 0.2215(4) 1.000 0.0316(19) . .
C16 C Uani -0.4933(6) 0.1994(5) 0.2648(4) 1.000 0.0281(17) . .
C17 C Uani -0.4972(6) 0.2169(5) 0.3495(4) 1.000 0.0292(17) . .
C18 C Uani -0.3931(5) 0.2204(5) 0.3902(4) 1.000 0.0236(17) . .
C5A C Uiso -0.2611(8) 0.5383(14) 0.1186(5) 0.329(16) 0.030(2) . .
Pt2 Pt Uani 0.50000 0.00000 0.00000 1.000 0.0219(1) . .
Cl2 Cl Uani 0.42529(14) 0.17398(13) 0.05058(9) 1.000 0.0283(4) . .
S2 S Uani 0.15578(16) 0.15619(16) 0.00523(11) 1.000 0.0371(5) . .
P2 P Uani 0.39612(14) -0.08411(14) 0.11177(10) 1.000 0.0233(4) . .
O3 O Uani -0.1061(4) 0.0577(5) 0.1220(3) 1.000 0.0478(19) . .
O4 O Uani 0.1524(4) -0.1263(4) 0.2047(3) 1.000 0.0360(14) . .
C19 C Uani 0.2248(6) 0.0120(6) 0.0948(4) 1.000 0.0297(17) . .
C20 C Uani 0.0036(6) 0.1715(6) 0.0224(4) 1.000 0.039(2) . .
C21 C Uani 0.0021(6) 0.0724(7) 0.0915(4) 1.000 0.036(2) . .
C22 C Uani -0.0824(4) -0.0570(6) 0.1882(5) 1.000 0.070(3) . .
C23A C Uiso 0.0398(6) -0.1072(11) 0.2528(5) 0.618(11) 0.044(2) . .
C24 C Uani 0.1306(6) -0.0197(6) 0.1336(4) 1.000 0.0308(19) . .
C25 C Uani 0.4041(6) -0.2386(6) 0.1195(4) 1.000 0.0303(17) . .
C26 C Uani 0.3495(6) -0.2496(6) 0.0440(4) 1.000 0.0312(19) . .
C27 C Uani 0.3598(7) -0.3637(6) 0.0412(5) 1.000 0.042(2) . .
C28 C Uani 0.4204(7) -0.4726(6) 0.1171(5) 1.000 0.043(2) . .
C29 C Uani 0.4713(6) -0.4655(6) 0.1927(5) 1.000 0.039(2) . .
C30 C Uani 0.4648(6) -0.3475(6) 0.1941(4) 1.000 0.0307(17) . .
C31 C Uani 0.4600(6) -0.0965(5) 0.2235(4) 1.000 0.0281(17) . .
C32 C Uani 0.5927(6) -0.1304(6) 0.2408(4) 1.000 0.0306(17) . .
C33 C Uani 0.6417(6) -0.1357(6) 0.3229(4) 1.000 0.0317(19) . .
C34 C Uani 0.5641(7) -0.1105(6) 0.3883(4) 1.000 0.0310(19) . .
C35 C Uani 0.4364(7) -0.0796(6) 0.3731(4) 1.000 0.0334(19) . .
C36 C Uani 0.3817(6) -0.0736(6) 0.2898(4) 1.000 0.0299(17) . .
C23B C Uiso 0.0500(5) -0.1692(7) 0.2178(13) 0.382(11) 0.044(2) . .
H5B1 H Uiso -0.18000 0.59720 0.15850 0.671(16) 0.0360 calc .
H5B2 H Uiso -0.31350 0.61390 0.11180 0.671(16) 0.0360 calc .
H4A H Uiso -0.17150 0.46510 0.02120 1.000 0.0560 calc R
H4B H Uiso -0.16320 0.59460 0.01600 1.000 0.0560 calc R
H8 H Uiso -0.25350 0.47630 0.35300 1.000 0.0400 calc R
H9 H Uiso -0.37150 0.62130 0.42880 1.000 0.0490 calc R
H10 H Uiso -0.39360 0.54860 0.58100 1.000 0.0460 calc R
H11 H Uiso -0.30790 0.32760 0.65950 1.000 0.0380 calc R
H12 H Uiso -0.19200 0.18410 0.58500 1.000 0.0320 calc R
H14 H Uiso -0.20250 0.17920 0.23160 1.000 0.0360 calc R
H15 H Uiso -0.37930 0.17500 0.16340 1.000 0.0380 calc R
H16 H Uiso -0.56520 0.19650 0.23690 1.000 0.0340 calc R
H17 H Uiso -0.57250 0.22650 0.37940 1.000 0.0350 calc R
H18 H Uiso -0.39690 0.23250 0.44810 1.000 0.0280 calc R
H2 H Uiso 0.19430 0.23070 0.18520 1.000 0.0440 calc R
H5A1 H Uiso -0.28560 0.62410 0.12390 0.329(16) 0.0360 calc .
H5A2 H Uiso -0.33830 0.53780 0.09050 0.329(16) 0.0360 calc .
H22A H Uiso -0.07470 -0.12090 0.15850 1.000 0.0830 calc R
H22B H Uiso -0.15710 -0.04600 0.22370 1.000 0.0830 calc R
H23A H Uiso 0.03080 -0.04560 0.28510 0.618(11) 0.0520 calc .
H23B H Uiso 0.05160 -0.18920 0.29890 0.618(11) 0.0520 calc .
H26 H Uiso 0.30410 -0.17500 -0.00660 1.000 0.0370 calc R
H27 H Uiso 0.32600 -0.36980 -0.01190 1.000 0.0500 calc R
H28 H Uiso 0.42620 -0.55260 0.11590 1.000 0.0510 calc R
H29 H Uiso 0.51120 -0.53980 0.24440 1.000 0.0470 calc R
H30 H Uiso 0.50220 -0.34250 0.24630 1.000 0.0360 calc R
H32 H Uiso 0.64840 -0.14960 0.19600 1.000 0.0370 calc R
H33 H Uiso 0.73150 -0.15740 0.33420 1.000 0.0380 calc R
H34 H Uiso 0.59960 -0.11450 0.44470 1.000 0.0380 calc R
H35 H Uiso 0.38260 -0.06160 0.41910 1.000 0.0400 calc R
H36 H Uiso 0.29220 -0.05400 0.28010 1.000 0.0350 calc R
H20 H Uiso -0.07230 0.24170 -0.01260 1.000 0.0470 calc R
H23C H Uiso 0.05630 -0.21770 0.28300 0.382(11) 0.0520 calc .
H23D H Uiso 0.06040 -0.22720 0.18210 0.382(11) 0.0520 calc .

loop_
_atom_type_symbol
_atom_type_description
_atom_type_scat_dispersion_real
_atom_type_scat_dispersion_imag
_atom_type_scat_source
C C 0.0033 0.0016 'International Tables Vol C Tables 4.2.6.8 and 6.1.1.4'
H H 0.0000 0.0000 'International Tables Vol C Tables 4.2.6.8 and 6.1.1.4'
Cl Cl 0.1484 0.1585 'International Tables Vol C Tables 4.2.6.8 and 6.1.1.4'
O O 0.0106 0.0060 'International Tables Vol C Tables 4.2.6.8 and 6.1.1.4'
P P 0.1023 0.0942 'International Tables Vol C Tables 4.2.6.8 and 6.1.1.4'
Pt Pt -1.7033 8.3905 'International Tables Vol C Tables 4.2.6.8 and 6.1.1.4'
S S 0.1246 0.1234 'International Tables Vol C Tables 4.2.6.8 and 6.1.1.4'

loop_
_geom_angle_atom_site_label_1
_geom_angle_atom_site_label_2
_geom_angle_atom_site_label_3
_geom_angle
_geom_angle_site_symmetry_1
_geom_angle_site_symmetry_2
_geom_angle_site_symmetry_3
_geom_angle_publ_flag
Cl1 Pt1 P1 92.32(5) . . . yes
Cl1 Pt1 Cl1 180.00 . . 2_556 yes
Cl1 Pt1 P1 87.68(5) . . 2_556 yes
Cl1 Pt1 P1 87.68(5) 2_556 . . yes
P1 Pt1 P1 180.00 . . 2_556 yes
Cl1 Pt1 P1 92.32(5) 2_556 . 2_556 yes
Cl2 Pt2 P2 94.19(6) . . 2_655 yes
Cl2 Pt2 P2 85.81(6) . . . yes
Cl2 Pt2 Cl2 180.00 . . 2_655 yes
Cl2 Pt2 P2 85.81(6) 2_655 . 2_655 yes
Cl2 Pt2 P2 94.19(6) 2_655 . . yes
P2 Pt2 P2 180.00 . . 2_655 yes
C1 S1 C2 92.9(3) . . . yes
C19 S2 C20 92.4(3) . . . yes
Pt1 P1 C13 115.86(19) . . . yes
Pt1 P1 C1 109.1(2) . . . yes
Pt1 P1 C7 114.04(19) . . . yes
C7 P1 C13 101.9(3) . . . yes
C1 P1 C7 110.5(3) . . . yes
C1 P1 C13 105.0(3) . . . yes
Pt2 P2 C19 112.1(2) . . . yes
C19 P2 C25 102.1(3) . . . yes
Pt2 P2 C25 116.5(2) . . . yes
Pt2 P2 C31 110.1(2) . . . yes
C19 P2 C31 108.1(3) . . . yes
C25 P2 C31 107.4(3) . . . yes
C5B O1 C6 110.0(6) . . . yes
C5A O1 C6 122.1(6) . . . yes
C3 O2 C4 112.6(5) . . . yes
C21 O3 C22 115.2(5) . . . yes
C23A O4 C24 110.0(6) . . . yes
C23B O4 C24 117.1(8) . . . yes
S1 C1 C6 109.4(5) . . . yes
P1 C1 C6 132.8(5) . . . yes
S1 C1 P1 117.3(3) . . . yes
S1 C2 C3 112.1(5) . . . yes
O2 C3 C2 125.6(6) . . . yes
O2 C3 C6 122.2(6) . . . yes
C2 C3 C6 112.2(6) . . . no
O2 C4 C5A 123.3(6) . . . yes
O2 C4 C5B 105.9(6) . . . yes
O1 C5A C4 110.3(9) . . . yes
O1 C5B C4 110.1(5) . . . yes
O1 C6 C1 124.1(6) . . . yes
O1 C6 C3 122.5(5) . . . yes
C1 C6 C3 113.4(6) . . . no
C8 C7 C12 121.1(6) . . . no
P1 C7 C12 117.3(4) . . . yes
P1 C7 C8 121.2(5) . . . yes
C7 C8 C9 118.6(6) . . . no
C8 C9 C10 120.9(6) . . . no
C9 C10 C11 119.9(6) . . . no
C10 C11 C12 119.6(6) . . . no
C7 C12 C11 120.0(6) . . . no
C14 C13 C18 118.9(6) . . . no
P1 C13 C14 120.9(5) . . . yes
P1 C13 C18 120.1(4) . . . yes
C13 C14 C15 120.3(6) . . . no
C14 C15 C16 120.9(6) . . . no
C15 C16 C17 119.1(6) . . . no
C16 C17 C18 120.6(6) . . . no
C13 C18 C17 120.4(5) . . . no
S1 C2 H2 124.00 . . . no
C3 C2 H2 124.00 . . . no
O2 C4 H4B 107.00 . . . no
C5B C4 H4A 130.00 . . . no
O2 C4 H4A 107.00 . . . no
H4A C4 H4B 106.00 . . . no
C5A C4 H4A 106.00 . . . no
C5B C4 H4B 100.00 . . . no
C5A C4 H4B 107.00 . . . no
O1 C5A H5A2 110.00 . . . no
C4 C5A H5A1 110.00 . . . no
O1 C5A H5A1 110.00 . . . no
H5A1 C5A H5A2 108.00 . . . no
C4 C5A H5A2 110.00 . . . no
O1 C5B H5B2 110.00 . . . no
O1 C5B H5B1 110.00 . . . no
C4 C5B H5B2 110.00 . . . no
H5B1 C5B H5B2 108.00 . . . no
C4 C5B H5B1 110.00 . . . no
C9 C8 H8 121.00 . . . no
C7 C8 H8 121.00 . . . no
C10 C9 H9 120.00 . . . no
C8 C9 H9 120.00 . . . no
C9 C10 H10 120.00 . . . no
C11 C10 H10 120.00 . . . no
C10 C11 H11 120.00 . . . no
C12 C11 H11 120.00 . . . no
C7 C12 H12 120.00 . . . no
C11 C12 H12 120.00 . . . no
C13 C14 H14 120.00 . . . no
C15 C14 H14 120.00 . . . no
C14 C15 H15 120.00 . . . no
C16 C15 H15 120.00 . . . no
C17 C16 H16 120.00 . . . no
C15 C16 H16 120.00 . . . no
C16 C17 H17 120.00 . . . no
C18 C17 H17 120.00 . . . no
C17 C18 H18 120.00 . . . no
C13 C18 H18 120.00 . . . no
S2 C19 P2 120.6(4) . . . yes
S2 C19 C24 110.0(5) . . . yes
P2 C19 C24 128.5(5) . . . yes
S2 C20 C21 112.3(5) . . . yes
O3 C21 C20 126.1(7) . . . yes
O3 C21 C24 121.7(6) . . . yes
C20 C21 C24 112.2(7) . . . no
O3 C22 C23A 113.0(6) . . . yes
O3 C22 C23B 124.3(7) . . . yes
O4 C23A C22 111.4(6) . . . yes
O4 C23B C22 111.1(8) . . . yes
O4 C24 C19 124.5(6) . . . yes
C19 C24 C21 113.1(6) . . . no
O4 C24 C21 122.4(6) . . . yes
P2 C25 C26 117.7(5) . . . yes
C26 C25 C30 118.3(6) . . . no
P2 C25 C30 124.0(5) . . . yes
C25 C26 C27 121.7(6) . . . no
C26 C27 C28 119.4(7) . . . no
C27 C28 C29 120.7(7) . . . no
C28 C29 C30 119.7(7) . . . no
C25 C30 C29 120.1(6) . . . no
P2 C31 C32 118.6(5) . . . yes
C32 C31 C36 119.6(6) . . . no
P2 C31 C36 121.7(5) . . . yes
C31 C32 C33 119.6(6) . . . no
C32 C33 C34 121.1(7) . . . no
C33 C34 C35 120.0(6) . . . no
C34 C35 C36 120.9(6) . . . no
C31 C36 C35 118.8(7) . . . no
S2 C20 H20 124.00 . . . no
C21 C20 H20 124.00 . . . no
O3 C22 H22A 109.00 . . . no
O3 C22 H22B 109.00 . . . no
C23A C22 H22A 109.00 . . . no
C23A C22 H22B 109.00 . . . no
H22A C22 H22B 108.00 . . . no
C23B C22 H22A 70.00 . . . no
C23B C22 H22B 125.00 . . . no
O4 C23A H23A 109.00 . . . no
O4 C23A H23B 109.00 . . . no
C22 C23A H23A 109.00 . . . no
C22 C23A H23B 109.00 . . . no
H23A C23A H23B 108.00 . . . no
C22 C23B H23C 109.00 . . . no
C22 C23B H23D 109.00 . . . no
H23C C23B H23D 108.00 . . . no
O4 C23B H23D 109.00 . . . no
O4 C23B H23C 109.00 . . . no
C25 C26 H26 119.00 . . . no
C27 C26 H26 119.00 . . . no
C28 C27 H27 120.00 . . . no
C26 C27 H27 120.00 . . . no
C27 C28 H28 120.00 . . . no
C29 C28 H28 120.00 . . . no
C28 C29 H29 120.00 . . . no
C30 C29 H29 120.00 . . . no
C29 C30 H30 120.00 . . . no
C25 C30 H30 120.00 . . . no
C33 C32 H32 120.00 . . . no
C31 C32 H32 120.00 . . . no
C32 C33 H33 119.00 . . . no
C34 C33 H33 119.00 . . . no
C33 C34 H34 120.00 . . . no
C35 C34 H34 120.00 . . . no
C36 C35 H35 120.00 . . . no
C34 C35 H35 119.00 . . . no
C35 C36 H36 121.00 . . . no
C31 C36 H36 121.00 . . . no

loop_
_geom_bond_atom_site_label_1
_geom_bond_atom_site_label_2
_geom_bond_distance
_geom_bond_site_symmetry_1
_geom_bond_site_symmetry_2
_geom_bond_publ_flag
Pt1 Cl1 2.3042(17) . . yes
Pt1 P1 2.3126(15) . . yes
Pt1 Cl1 2.3042(17) . 2_556 yes
Pt1 P1 2.3126(15) . 2_556 yes
Pt2 Cl2 2.3028(16) . 2_655 yes
Pt2 P2 2.2989(17) . 2_655 yes
Pt2 Cl2 2.3028(16) . . yes
Pt2 P2 2.2989(17) . . yes
S1 C2 1.700(6) . . yes
S1 C1 1.738(6) . . yes
S2 C20 1.691(8) . . yes
S2 C19 1.747(7) . . yes
P1 C13 1.810(6) . . yes
P1 C7 1.832(6) . . yes
P1 C1 1.787(6) . . yes
P2 C25 1.802(7) . . yes
P2 C19 1.792(7) . . yes
P2 C31 1.832(6) . . yes
O1 C5A 1.471(10) . . yes
O1 C6 1.337(8) . . yes
O1 C5B 1.474(9) . . yes
O2 C4 1.449(8) . . yes
O2 C3 1.359(8) . . yes
O3 C21 1.371(9) . . yes
O3 C22 1.378(9) . . yes
O4 C23B 1.445(9) . . yes
O4 C24 1.354(8) . . yes
O4 C23A 1.444(10) . . yes
C1 C6 1.364(8) . . no
C2 C3 1.344(10) . . no
C3 C6 1.444(10) . . no
C4 C5A 1.519(13) . . no
C4 C5B 1.519(10) . . no
C7 C8 1.370(9) . . no
C7 C12 1.385(8) . . no
C8 C9 1.402(10) . . no
C9 C10 1.362(10) . . no
C10 C11 1.400(10) . . no
C11 C12 1.372(9) . . no
C13 C14 1.394(8) . . no
C13 C18 1.406(8) . . no
C14 C15 1.374(10) . . no
C15 C16 1.393(10) . . no
C16 C17 1.391(8) . . no
C17 C18 1.373(9) . . no
C2 H2 0.9500 . . no
C4 H4A 0.9900 . . no
C4 H4B 0.9900 . . no
C5A H5A2 0.9900 . . no
C5A H5A1 0.9900 . . no
C5B H5B1 0.9900 . . no
C5B H5B2 0.9900 . . no
C8 H8 0.9500 . . no
C9 H9 0.9500 . . no
C10 H10 0.9500 . . no
C11 H11 0.9500 . . no
C12 H12 0.9500 . . no
C14 H14 0.9500 . . no
C15 H15 0.9500 . . no
C16 H16 0.9500 . . no
C17 H17 0.9500 . . no
C18 H18 0.9500 . . no
C19 C24 1.354(10) . . no
C20 C21 1.352(9) . . no
C21 C24 1.440(10) . . no
C22 C23A 1.516(10) . . no
C22 C23B 1.520(12) . . no
C25 C26 1.401(9) . . no
C25 C30 1.385(9) . . no
C26 C27 1.353(10) . . no
C27 C28 1.396(10) . . no
C28 C29 1.358(11) . . no
C29 C30 1.407(10) . . no
C31 C32 1.401(10) . . no
C31 C36 1.368(9) . . no
C32 C33 1.373(9) . . no
C33 C34 1.358(10) . . no
C34 C35 1.350(12) . . no
C35 C36 1.414(9) . . no
C20 H20 0.9500 . . no
C22 H22A 0.9900 . . no
C22 H22B 0.9900 . . no
C23A H23A 0.9900 . . no
C23A H23B 0.9900 . . no
C23B H23C 0.9900 . . no
C23B H23D 0.9900 . . no
C26 H26 0.9500 . . no
C27 H27 0.9500 . . no
C28 H28 0.9500 . . no
C29 H29 0.9500 . . no
C30 H30 0.9500 . . no
C32 H32 0.9500 . . no
C33 H33 0.9500 . . no
C34 H34 0.9500 . . no
C35 H35 0.9500 . . no
C36 H36 0.9500 . . no

loop_
_geom_hbond_atom_site_label_D
_geom_hbond_atom_site_label_H
_geom_hbond_atom_site_label_A
_geom_hbond_distance_DH
_geom_hbond_distance_HA
_geom_hbond_distance_DA
_geom_hbond_angle_DHA
_geom_hbond_site_symmetry_A
_geom_hbond_publ_flag
C8 H8 O1 0.9500 2.3800 3.238(8) 149.00 . yes
C14 H14 O3 0.9500 2.5300 3.237(8) 131.00 . yes
C26 H26 O3 0.9500 2.5100 3.331(8) 145.00 2_555 yes
C36 H36 S1 0.9500 2.8000 3.377(7) 120.00 . yes
C36 H36 O4 0.9500 2.5500 3.307(9) 137.00 . yes

loop_
_geom_torsion_atom_site_label_1
_geom_torsion_atom_site_label_2
_geom_torsion_atom_site_label_3
_geom_torsion_atom_site_label_4
_geom_torsion
_geom_torsion_site_symmetry_1
_geom_torsion_site_symmetry_2
_geom_torsion_site_symmetry_3
_geom_torsion_site_symmetry_4
_geom_torsion_publ_flag
Cl1 Pt1 P1 C1 -109.6(2) . . . . no
Cl1 Pt1 P1 C7 126.3(2) . . . . no
Cl1 Pt1 P1 C13 8.5(2) . . . . no
Cl1 Pt1 P1 C1 70.4(2) 2_556 . . . no
Cl1 Pt1 P1 C7 -53.7(2) 2_556 . . . no
Cl1 Pt1 P1 C13 -171.5(2) 2_556 . . . no
Cl2 Pt2 P2 C31 -58.7(2) . . . . no
Cl2 Pt2 P2 C19 61.7(2) . . . . no
Cl2 Pt2 P2 C25 178.8(3) . . . . no
Cl2 Pt2 P2 C31 121.3(2) 2_655 . . . no
Cl2 Pt2 P2 C19 -118.3(2) 2_655 . . . no
Cl2 Pt2 P2 C25 -1.3(3) 2_655 . . . no
C2 S1 C1 P1 172.0(4) . . . . no
C2 S1 C1 C6 -0.4(5) . . . . no
C1 S1 C2 C3 0.1(6) . . . . no
C20 S2 C19 P2 170.4(4) . . . . no
C19 S2 C20 C21 -0.9(6) . . . . no
C20 S2 C19 C24 0.6(5) . . . . no
Pt1 P1 C1 C6 167.6(6) . . . . no
Pt1 P1 C1 S1 -2.6(4) . . . . no
C13 P1 C1 S1 -127.3(4) . . . . no
C7 P1 C1 S1 123.6(4) . . . . no
C7 P1 C1 C6 -66.3(7) . . . . no
C1 P1 C13 C14 30.2(6) . . . . no
C1 P1 C13 C18 -154.1(5) . . . . no
C7 P1 C13 C14 145.4(5) . . . . no
C7 P1 C13 C18 -38.8(5) . . . . no
C13 P1 C7 C8 -75.0(6) . . . . no
C13 P1 C7 C12 98.0(5) . . . . no
C13 P1 C1 C6 42.8(7) . . . . no
Pt1 P1 C7 C8 159.5(5) . . . . no
Pt1 P1 C7 C12 -27.6(6) . . . . no
C1 P1 C7 C8 36.1(6) . . . . no
C1 P1 C7 C12 -150.9(5) . . . . no
Pt1 P1 C13 C18 85.5(5) . . . . no
Pt1 P1 C13 C14 -90.2(5) . . . . no
C31 P2 C19 C24 -74.2(7) . . . . no
C31 P2 C19 S2 118.1(4) . . . . no
Pt2 P2 C19 S2 -3.5(5) . . . . no
Pt2 P2 C19 C24 164.3(5) . . . . no
C25 P2 C19 S2 -128.8(4) . . . . no
C25 P2 C19 C24 38.9(7) . . . . no
C31 P2 C25 C30 -7.9(7) . . . . no
Pt2 P2 C31 C32 -37.0(5) . . . . no
Pt2 P2 C25 C26 -61.6(6) . . . . no
Pt2 P2 C25 C30 116.0(6) . . . . no
C19 P2 C25 C26 60.9(6) . . . . no
C19 P2 C25 C30 -121.5(6) . . . . no
C31 P2 C25 C26 174.5(6) . . . . no
C19 P2 C31 C32 -159.8(5) . . . . no
C19 P2 C31 C36 20.2(6) . . . . no
Pt2 P2 C31 C36 143.0(5) . . . . no
C25 P2 C31 C36 -89.3(6) . . . . no
C25 P2 C31 C32 90.7(6) . . . . no
C5B O1 C6 C1 162.7(6) . . . . no
C6 O1 C5B C4 52.5(8) . . . . no
C5B O1 C6 C3 -20.6(8) . . . . no
C3 O2 C4 C5B 50.5(7) . . . . no
C4 O2 C3 C2 161.4(7) . . . . no
C4 O2 C3 C6 -21.1(8) . . . . no
C22 O3 C21 C24 -6.9(9) . . . . no
C21 O3 C22 C23A 34.8(9) . . . . no
C22 O3 C21 C20 174.5(7) . . . . no
C24 O4 C23A C22 50.8(10) . . . . no
C23A O4 C24 C21 -23.8(9) . . . . no
C23A O4 C24 C19 156.1(7) . . . . no
S1 C1 C6 C3 0.5(7) . . . . no
S1 C1 C6 O1 177.5(5) . . . . no
P1 C1 C6 O1 6.8(10) . . . . no
P1 C1 C6 C3 -170.2(5) . . . . no
S1 C2 C3 O2 177.9(5) . . . . no
S1 C2 C3 C6 0.2(8) . . . . no
O2 C3 C6 C1 -178.3(6) . . . . no
C2 C3 C6 O1 -177.5(6) . . . . no
O2 C3 C6 O1 4.7(10) . . . . no
C2 C3 C6 C1 -0.5(9) . . . . no
O2 C4 C5B O1 -68.8(8) . . . . no
P1 C7 C8 C9 172.2(6) . . . . no
C8 C7 C12 C11 0.3(11) . . . . no
P1 C7 C12 C11 -172.6(5) . . . . no
C12 C7 C8 C9 -0.5(10) . . . . no
C7 C8 C9 C10 1.2(12) . . . . no
C8 C9 C10 C11 -1.7(12) . . . . no
C9 C10 C11 C12 1.5(11) . . . . no
C10 C11 C12 C7 -0.8(11) . . . . no
P1 C13 C14 C15 175.8(5) . . . . no
C14 C13 C18 C17 0.3(9) . . . . no
C18 C13 C14 C15 0.0(9) . . . . no
P1 C13 C18 C17 -175.6(5) . . . . no
C13 C14 C15 C16 -0.5(10) . . . . no
C14 C15 C16 C17 0.7(10) . . . . no
C15 C16 C17 C18 -0.4(9) . . . . no
C16 C17 C18 C13 -0.1(9) . . . . no
S2 C19 C24 O4 179.9(5) . . . . no
S2 C19 C24 C21 -0.2(7) . . . . no
P2 C19 C24 O4 11.1(10) . . . . no
P2 C19 C24 C21 -169.0(5) . . . . no
S2 C20 C21 O3 179.6(6) . . . . no
S2 C20 C21 C24 0.9(8) . . . . no
O3 C21 C24 O4 0.7(10) . . . . no
O3 C21 C24 C19 -179.2(6) . . . . no
C20 C21 C24 O4 179.5(6) . . . . no
C20 C21 C24 C19 -0.5(9) . . . . no
O3 C22 C23A O4 -59.3(10) . . . . no
P2 C25 C26 C27 174.9(6) . . . . no
C30 C25 C26 C27 -2.9(11) . . . . no
P2 C25 C30 C29 -177.2(6) . . . . no
C26 C25 C30 C29 0.4(11) . . . . no
C25 C26 C27 C28 3.4(12) . . . . no
C26 C27 C28 C29 -1.4(12) . . . . no
C27 C28 C29 C30 -1.0(12) . . . . no
C28 C29 C30 C25 1.5(11) . . . . no
P2 C31 C32 C33 177.7(5) . . . . no
C36 C31 C32 C33 -2.4(10) . . . . no
P2 C31 C36 C35 -177.4(5) . . . . no
C32 C31 C36 C35 2.7(10) . . . . no
C31 C32 C33 C34 1.0(10) . . . . no
C32 C33 C34 C35 0.0(11) . . . . no
C33 C34 C35 C36 0.3(11) . . . . no
C34 C35 C36 C31 -1.7(10) . . . . no
